data_2300052
loop_
_publ_author_name
'Kusz, Joachim'
'Spiering, Hartmut'
'G\"utlich, Philipp'

_publ_section_title
;
 The deformation tensor \e of the spin transition in the mixed crystal
 [Fe~0.46~Zn~0.54~(ptz)~6~](BF~4~)~2~
;
_journal_issue 4
_journal_name_full 'Journal of Applied Crystallography'
_journal_page_first 589
_journal_page_last 595
_journal_paper_doi 10.1107/S0021889804011720
_journal_volume 37
_journal_year 2004
_chemical_formula_moiety 'C24 H48  N24 Fe, 2(B F2)'
_chemical_formula_sum 'C24 H48 B2 F8 Fe N24'
_chemical_formula_weight 902.33
_chemical_name_systematic
;
 ?
;
_space_group_IT_number 148
_symmetry_cell_setting hexagonal
_symmetry_space_group_name_Hall '-R 3'
_symmetry_space_group_name_H-M 'R -3 :H'
_atom_sites_solution_hydrogens geom
_atom_sites_solution_primary direct
_atom_sites_solution_secondary difmap
_audit_creation_method SHELXL-93
_cell_angle_alpha 90.000(5)
_cell_angle_beta 90.000(5)
_cell_angle_gamma 120.000(5)
_cell_formula_units_Z 3
_cell_length_a 10.881(2)
_cell_length_b 10.881(2)
_cell_length_c 31.480(8)
_cell_measurement_reflns_used 60
_cell_measurement_temperature 10.0(10)
_cell_measurement_theta_max 40
_cell_measurement_theta_min 30
_cell_volume 3227.8(12)
_computing_cell_refinement 'STADI4 (Stoe, 1995)'
_computing_data_collection 'CrysAlis (Oxford Diffraction, 2002)'
_computing_data_reduction 'CrysAlis (Oxford Diffraction, 2002)'
_computing_molecular_graphics 'PLATON (Spek,2003)'
_computing_publication_material 'SHELXL-93 (Sheldrick, 1993)'
_computing_structure_refinement 'SHELXL-93 (Sheldrick, 1993)'
_computing_structure_solution 'SHELXS-86 (Sheldrick, 1990)'
_diffrn_ambient_temperature 10.0(10)
_diffrn_measurement_device 'CCD-Kuma Difraction'
_diffrn_measurement_method \f-scan
_diffrn_radiation_monochromator graphite
_diffrn_radiation_source 'fine-focus rotating anode'
_diffrn_radiation_type MoK\a
_diffrn_radiation_wavelength 0.71073
_diffrn_reflns_av_R_equivalents 0.0853
_diffrn_reflns_av_sigmaI/netI 0.0479
_diffrn_reflns_limit_h_max 13
_diffrn_reflns_limit_h_min -13
_diffrn_reflns_limit_k_max 13
_diffrn_reflns_limit_k_min -8
_diffrn_reflns_limit_l_max 39
_diffrn_reflns_limit_l_min -39
_diffrn_reflns_number 12546
_diffrn_reflns_theta_max 27.49
_diffrn_reflns_theta_min 3.74
_diffrn_standards_interval_count 0
_diffrn_standards_interval_time 0
_diffrn_standards_number 0
_exptl_absorpt_coefficient_mu 0.436
_exptl_absorpt_correction_T_max 0.877
_exptl_absorpt_correction_T_min 0.770
_exptl_absorpt_correction_type multi-scan
_exptl_crystal_colour colourless
_exptl_crystal_density_diffrn 1.393
_exptl_crystal_density_method 'not measured'
_exptl_crystal_description plate
_exptl_crystal_F_000 1404
_exptl_crystal_size_max 0.7
_exptl_crystal_size_mid 0.5
_exptl_crystal_size_min 0.3
_refine_diff_density_max 0.230
_refine_diff_density_min -0.570
_refine_ls_extinction_method none
_refine_ls_goodness_of_fit_all 1.075
_refine_ls_goodness_of_fit_obs 1.146
_refine_ls_matrix_type full
_refine_ls_number_parameters 122
_refine_ls_number_reflns 1554
_refine_ls_number_restraints 0
_refine_ls_restrained_S_all 1.075
_refine_ls_restrained_S_obs 1.146
_refine_ls_R_factor_all 0.0468
_refine_ls_R_factor_obs 0.0323
_refine_ls_shift/esd_max 0.000
_refine_ls_shift/esd_mean 0.000
_refine_ls_structure_factor_coef Fsqd
_refine_ls_weighting_details 'w=1/[\s^2^(Fo^2^)+(0.0331P)^2^+1.3980P] where P=(Fo^2^+2Fc^2^)/3'
_refine_ls_weighting_scheme calc
_refine_ls_wR_factor_all 0.0760
_refine_ls_wR_factor_obs 0.0722
_reflns_number_observed 1257
_reflns_number_total 1554
_reflns_observed_criterion >2sigma(I)
_cod_data_source_file ko5005.cif
_cod_data_source_block II
_cod_depositor_comments
;
The following automatic conversions were performed:

'_refine_ls_weighting_scheme' value 'calc
w=1/[\s^2^(Fo^2^)+(0.0331P)^2^+1.3980P] where P=(Fo^2^+2Fc^2^)/3' was
changed to 'calc'. New tag '_refine_ls_weighting_details' was
created. The value of the new tag was set to
'w=1/[\s^2^(Fo^2^)+(0.0331P)^2^+1.3980P] where P=(Fo^2^+2Fc^2^)/3'.

Automatic conversion script
Id: cif_fix_values 3143 2015-03-26 13:38:13Z robertas 
;
_cod_original_sg_symbol_H-M 'R -3'
_cod_database_code 2300052

loop_
_symmetry_equiv_pos_as_xyz
'x, y, z'
'-y, x-y, z'
'-x+y, -x, z'
'x+2/3, y+1/3, z+1/3'
'-y+2/3, x-y+1/3, z+1/3'
'-x+y+2/3, -x+1/3, z+1/3'
'x+1/3, y+2/3, z+2/3'
'-y+1/3, x-y+2/3, z+2/3'
'-x+y+1/3, -x+2/3, z+2/3'
'-x, -y, -z'
'y, -x+y, -z'
'x-y, x, -z'
'-x+2/3, -y+1/3, -z+1/3'
'y+2/3, -x+y+1/3, -z+1/3'
'x-y+2/3, x+1/3, -z+1/3'
'-x+1/3, -y+2/3, -z+2/3'
'y+1/3, -x+y+2/3, -z+2/3'
'x-y+1/3, x+2/3, -z+2/3'

loop_
_atom_site_aniso_label
_atom_site_aniso_U_11
_atom_site_aniso_U_22
_atom_site_aniso_U_33
_atom_site_aniso_U_12
_atom_site_aniso_U_13
_atom_site_aniso_U_23
Fe1 0.0054(2) 0.0054(2) 0.0053(2) 0.00268(10) 0.000 0.000
N4 0.0057(7) 0.0077(7) 0.0070(6) 0.0030(6) -0.0001(5) -0.0007(5)
C1 0.0059(8) 0.0085(8) 0.0067(6) 0.0039(7) 0.0002(6) -0.0001(6)
N3 0.0079(7) 0.0095(7) 0.0085(6) 0.0049(6) -0.0015(5) 0.0002(5)
N2 0.0081(7) 0.0064(7) 0.0102(6) 0.0026(6) -0.0003(5) -0.0003(5)
N1 0.0069(7) 0.0061(7) 0.0067(6) 0.0033(6) -0.0003(5) -0.0006(5)
C4 0.0143(9) 0.0126(9) 0.0105(7) 0.0057(8) 0.0011(6) 0.0008(6)
C2 0.0100(8) 0.0057(8) 0.0105(7) 0.0045(7) -0.0002(6) 0.0008(6)
C3 0.0117(9) 0.0080(9) 0.0100(7) 0.0051(7) -0.0007(6) 0.0019(6)
F2 0.0153(5) 0.0078(5) 0.0130(4) 0.0057(4) -0.0020(4) 0.0015(4)
F1 0.0154(6) 0.0154(6) 0.0077(7) 0.0077(3) 0.000 0.000
B 0.0075(10) 0.0075(10) 0.0062(12) 0.0037(5) 0.000 0.000

loop_
_atom_site_label
_atom_site_fract_x
_atom_site_fract_y
_atom_site_fract_z
_atom_site_U_iso_or_equiv
_atom_site_thermal_displace_type
_atom_site_calc_flag
_atom_site_refinement_flags
_atom_site_occupancy
_atom_site_disorder_group
_atom_site_type_symbol
Fe1 0.0000 0.0000 0.0000 0.0053(2) Uani d S 1 . Fe
N4 0.04711(13) -0.13647(13) 0.03938(3) 0.0069(3) Uani d . 1 . N
C1 -0.0186(2) -0.2766(2) 0.04160(4) 0.0069(3) Uani d . 1 . C
H1 -0.0992(18) -0.3415(18) 0.0277(5) 0.006(4) Uiso d . 1 . H
N3 0.16026(14) -0.08745(14) 0.06660(4) 0.0084(3) Uani d . 1 . N
N2 0.16291(14) -0.19392(14) 0.08426(4) 0.0087(3) Uani d . 1 . N
N1 0.05097(13) -0.31330(13) 0.06879(4) 0.0065(3) Uani d . 1 . N
C4 -0.1209(2) -0.4652(2) 0.14404(5) 0.0130(4) Uani d . 1 . C
H6 -0.139(2) -0.492(2) 0.1744(6) 0.022(5) Uiso d . 1 . H
H7 -0.209(2) -0.525(2) 0.1277(5) 0.018(5) Uiso d . 1 . H
H8 -0.0990(19) -0.363(2) 0.1405(5) 0.017(5) Uiso d . 1 . H
C2 0.0266(2) -0.4550(2) 0.08031(5) 0.0084(3) Uani d . 1 . C
H2 -0.0585(18) -0.5226(17) 0.0644(5) 0.002(4) Uiso d . 1 . H
H3 0.109(2) -0.4624(19) 0.0699(5) 0.012(4) Uiso d . 1 . H
C3 0.0015(2) -0.4821(2) 0.12776(5) 0.0098(3) Uani d . 1 . C
H5 -0.0158(19) -0.576(2) 0.1319(5) 0.014(5) Uiso d . 1 . H
H4 0.0869(18) -0.4177(18) 0.1430(5) 0.004(4) Uiso d . 1 . H
F2 -0.04656(10) -0.13762(10) 0.33474(2) 0.0120(2) Uani d . 1 . F
F1 0.0000 0.0000 0.27571(4) 0.0128(4) Uani d S 1 . F
B 0.0000 0.0000 0.32016(8) 0.0071(6) Uani d S 1 . B

loop_
_atom_type_symbol
_atom_type_description
_atom_type_scat_dispersion_real
_atom_type_scat_dispersion_imag
_atom_type_scat_source
C C 0.0033 0.0016 'International Tables Vol C Tables 4.2.6.8 and 6.1.1.4'
H H 0.0000 0.0000 'International Tables Vol C Tables 4.2.6.8 and 6.1.1.4'
N N 0.0061 0.0033 'International Tables Vol C Tables 4.2.6.8 and 6.1.1.4'
B B 0.0013 0.0007 'International Tables Vol C Tables 4.2.6.8 and 6.1.1.4'
F F 0.0171 0.0103 'International Tables Vol C Tables 4.2.6.8 and 6.1.1.4'
Fe Fe 0.3463 0.8444 'International Tables Vol C Tables 4.2.6.8 and 6.1.1.4'

loop_
_geom_angle_atom_site_label_1
_geom_angle_atom_site_label_2
_geom_angle_atom_site_label_3
_geom_angle_site_symmetry_1
_geom_angle_site_symmetry_3
_geom_angle
N4 Fe1 N4 2 11 180.0
N4 Fe1 N4 2 3 90.93(4)
N4 Fe1 N4 11 3 89.07(4)
N4 Fe1 N4 2 . 90.93(4)
N4 Fe1 N4 11 . 89.07(4)
N4 Fe1 N4 3 . 90.93(4)
N4 Fe1 N4 2 10 89.07(4)
N4 Fe1 N4 11 10 90.93(4)
N4 Fe1 N4 3 10 89.07(4)
N4 Fe1 N4 . 10 180.0
N4 Fe1 N4 2 12 89.07(4)
N4 Fe1 N4 11 12 90.93(4)
N4 Fe1 N4 3 12 180.0
N4 Fe1 N4 . 12 89.07(4)
N4 Fe1 N4 10 12 90.93(4)
C1 N4 N3 . . 106.14(12)
C1 N4 Fe1 . . 129.68(10)
N3 N4 Fe1 . . 124.14(10)
N4 C1 N1 . . 108.63(13)
N4 C1 H1 . . 128.3(10)
N1 C1 H1 . . 123.1(10)
N2 N3 N4 . . 109.69(12)
N3 N2 N1 . . 106.99(11)
C1 N1 N2 . . 108.55(12)
C1 N1 C2 . . 129.87(13)
N2 N1 C2 . . 121.45(12)
C3 C4 H6 . . 110.4(11)
C3 C4 H7 . . 111.2(10)
H6 C4 H7 . . 108.9(15)
C3 C4 H8 . . 110.7(10)
H6 C4 H8 . . 109.0(15)
H7 C4 H8 . . 106.6(15)
N1 C2 C3 . . 111.41(12)
N1 C2 H2 . . 105.5(9)
C3 C2 H2 . . 110.2(9)
N1 C2 H3 . . 107.7(10)
C3 C2 H3 . . 113.1(9)
H2 C2 H3 . . 108.6(13)
C2 C3 C4 . . 113.02(13)
C2 C3 H5 . . 105.1(10)
C4 C3 H5 . . 111.7(11)
C2 C3 H4 . . 109.4(9)
C4 C3 H4 . . 109.2(10)
H5 C3 H4 . . 108.3(14)
F2 B F2 2 . 109.75(11)
F2 B F2 2 3 109.75(11)
F2 B F2 . 3 109.75(11)
F2 B F1 2 . 109.19(11)
F2 B F1 . . 109.19(11)
F2 B F1 3 . 109.19(11)

loop_
_geom_bond_atom_site_label_1
_geom_bond_atom_site_label_2
_geom_bond_site_symmetry_2
_geom_bond_distance
_geom_bond_publ_flag
Fe1 N4 2 2.1831(12) ?
Fe1 N4 11 2.1831(12) ?
Fe1 N4 3 2.1831(12) ?
Fe1 N4 . 2.1831(12) ?
Fe1 N4 10 2.1831(12) ?
Fe1 N4 12 2.1831(12) ?
N4 C1 . 1.323(2) ?
N4 N3 . 1.370(2) ?
C1 N1 . 1.329(2) ?
C1 H1 . 0.92(2) ?
N3 N2 . 1.298(2) ?
N2 N1 . 1.351(2) ?
N1 C2 . 1.473(2) ?
C4 C3 . 1.521(2) ?
C4 H6 . 0.99(2) ?
C4 H7 . 0.99(2) ?
C4 H8 . 1.02(2) ?
C2 C3 . 1.521(2) ?
C2 H2 . 0.98(2) ?
C2 H3 . 0.99(2) ?
C3 H5 . 0.95(2) ?
C3 H4 . 0.97(2) ?
F2 B . 1.3969(13) ?
F1 B . 1.399(3) ?
B F2 2 1.3969(13) ?
B F2 3 1.3969(13) ?

loop_
_geom_torsion_atom_site_label_1
_geom_torsion_atom_site_label_2
_geom_torsion_atom_site_label_3
_geom_torsion_atom_site_label_4
_geom_torsion_site_symmetry_1
_geom_torsion
N4 Fe1 N4 C1 2 164.76(12)
N4 Fe1 N4 C1 11 -15.24(12)
N4 Fe1 N4 C1 3 73.81(15)
N4 Fe1 N4 C1 10 -5.E1(10)
N4 Fe1 N4 C1 12 -106.19(15)
N4 Fe1 N4 N3 2 -17.77(11)
N4 Fe1 N4 N3 11 162.22(11)
N4 Fe1 N4 N3 3 -108.72(8)
N4 Fe1 N4 N3 10 12.E1(10)
N4 Fe1 N4 N3 12 71.28(8)
N3 N4 C1 N1 . -0.3(2)
Fe1 N4 C1 N1 . 177.48(9)
C1 N4 N3 N2 . 0.4(2)
Fe1 N4 N3 N2 . -177.59(9)
N4 N3 N2 N1 . -0.26(15)
N4 C1 N1 N2 . 0.2(2)
N4 C1 N1 C2 . -175.67(13)
N3 N2 N1 C1 . 0.05(15)
N3 N2 N1 C2 . 176.32(12)
C1 N1 C2 C3 . -122.4(2)
N2 N1 C2 C3 . 62.2(2)
N1 C2 C3 C4 . 56.3(2)
